data_2015446
loop_
_publ_author_name
'Solodovnikova, Zoya A.'
'Solodovnikov, Sergey F.'

_publ_section_title
;
 Rubidium dimolybdate, Rb~2~Mo~2~O~7~, and caesium dimolybdate,
 Cs~2~Mo~2~O~7~
;
_journal_coeditor_code IZ3004
_journal_issue 7
_journal_name_full 'Acta Crystallographica Section C'
_journal_page_first i53
_journal_page_last i56
_journal_paper_doi 10.1107/S0108270106014880
_journal_volume 62
_journal_year 2006
_chemical_formula_iupac 'Cs2 Mo2 O7'
_chemical_formula_moiety 'Mo2 O7 , 2Cs'
_chemical_formula_sum 'Cs2 Mo2 O7'
_chemical_formula_weight 569.70
_chemical_name_systematic
;
dicaesium heptaoxodimolybdate
;
_space_group_IT_number 14
_symmetry_cell_setting monoclinic
_symmetry_space_group_name_Hall '-P 2ybc'
_symmetry_space_group_name_H-M 'P 1 21/c 1'
_atom_sites_solution_primary direct
_atom_sites_solution_secondary difmap
_audit_creation_method SHELXL97
_cell_angle_alpha 90.00
_cell_angle_beta 90.0059(11)
_cell_angle_gamma 90.00
_cell_formula_units_Z 8
_cell_length_a 15.5580(5)
_cell_length_b 15.1794(5)
_cell_length_c 7.2252(2)
_cell_measurement_reflns_used 5301
_cell_measurement_temperature 293(2)
_cell_measurement_theta_max 34.51
_cell_measurement_theta_min 2.42
_cell_volume 1706.31(9)
_computing_cell_refinement SMART
_computing_data_collection 'SMART (Bruker, 2004)'
_computing_data_reduction 'SAINT (Bruker, 2004)'
_computing_molecular_graphics 'BS (Ozawa & Kang, 2004)'
_computing_publication_material SHELXL97
_computing_structure_refinement 'SHELXL97 (Sheldrick, 1997)'
_computing_structure_solution 'SHELXS97 (Sheldrick, 1997)'
_diffrn_ambient_temperature 293(2)
_diffrn_measured_fraction_theta_full 0.989
_diffrn_measured_fraction_theta_max 0.989
_diffrn_measurement_device_type 'Bruker Nonius X8 APEX CCD area-detector'
_diffrn_measurement_method '\f scans, frame data integration'
_diffrn_radiation_monochromator graphite
_diffrn_radiation_source 'fine-focus sealed X-ray tube'
_diffrn_radiation_type MoK\a
_diffrn_radiation_wavelength 0.71073
_diffrn_reflns_av_R_equivalents 0.0280
_diffrn_reflns_av_sigmaI/netI 0.0353
_diffrn_reflns_limit_h_max 18
_diffrn_reflns_limit_h_min -25
_diffrn_reflns_limit_k_max 25
_diffrn_reflns_limit_k_min -19
_diffrn_reflns_limit_l_max 8
_diffrn_reflns_limit_l_min -12
_diffrn_reflns_number 21380
_diffrn_reflns_theta_full 36.31
_diffrn_reflns_theta_max 36.31
_diffrn_reflns_theta_min 1.31
_diffrn_standards_decay_% 0
_diffrn_standards_number 0
_exptl_absorpt_coefficient_mu 11.340
_exptl_absorpt_correction_T_max 0.3968
_exptl_absorpt_correction_T_min 0.2641
_exptl_absorpt_correction_type multi-scan
_exptl_absorpt_process_details '(SADABS; Bruker, 2004)'
_exptl_crystal_colour colourless
_exptl_crystal_density_diffrn 4.435
_exptl_crystal_density_method 'not measured'
_exptl_crystal_description fragment
_exptl_crystal_F_000 2000
_exptl_crystal_size_max 0.16
_exptl_crystal_size_mid 0.13
_exptl_crystal_size_min 0.10
_refine_diff_density_max 1.523
_refine_diff_density_min -1.475
_refine_ls_extinction_coef 0.00018(3)
_refine_ls_extinction_expression Fc^*^=kFc[1+0.001xFc^2^\l^3^/sin(2\q)]^-1/4^
_refine_ls_extinction_method 'SHELXL97 (Sheldrick, 1997)'
_refine_ls_goodness_of_fit_ref 1.067
_refine_ls_matrix_type full
_refine_ls_number_parameters 201
_refine_ls_number_reflns 8167
_refine_ls_number_restraints 0
_refine_ls_restrained_S_all 1.067
_refine_ls_R_factor_all 0.0330
_refine_ls_R_factor_gt 0.0282
_refine_ls_shift/su_max 0.001
_refine_ls_shift/su_mean 0.000
_refine_ls_structure_factor_coef Fsqd
_refine_ls_weighting_details 'calc w = 1/[\s^2^(Fo^2^)+(0.009P)^2^] where P=(Fo^2^+2Fc^2^)/3'
_refine_ls_weighting_scheme calc
_refine_ls_wR_factor_gt 0.0561
_refine_ls_wR_factor_ref 0.0582
_reflns_number_gt 7405
_reflns_number_total 8167
_reflns_threshold_expression I>2\s(I)
_cod_data_source_file iz3004.cif
_cod_data_source_block II
_cod_depositor_comments
;
The following automatic conversions were performed:
'_symmetry_cell_setting' value 'Monoclinic' changed to 'monoclinic'
according to '/home/saulius/struct/CIF-dictionaries/cif_core.dic'
dictionary named 'cif_core.dic' version 2.4.1 from 2010-06-29.

Automatic conversion script
Id: cif_fix_enum 1527 2010-12-29 10:47:43Z saulius 

The following automatic conversions were performed:

'_symmetry_cell_setting' value 'Monoclinic' changed to 'monoclinic'
according to /home/saulius/struct/CIF-dictionaries/cif_core.dic
dictionary named 'cif_core.dic' version 2.4.1 from 2010-06-29.

Automatic conversion script
Id: cif_fix_values 1715 2011-07-08 13:25:40Z adriana 
;
_cod_original_sg_symbol_H-M 'P 21/c'
_cod_database_code 2015446

loop_
_symmetry_equiv_pos_as_xyz
'x, y, z'
'-x, y+1/2, -z+1/2'
'-x, -y, -z'
'x, -y-1/2, z-1/2'

loop_
_atom_site_type_symbol
_atom_site_label
_atom_site_fract_x
_atom_site_fract_y
_atom_site_fract_z
_atom_site_U_iso_or_equiv
_atom_site_adp_type
_atom_site_calc_flag
_atom_site_occupancy
Cs Cs1 0.305713(17) 0.488134(17) 0.71413(4) 0.02378(6) Uani d 1
Cs Cs2 0.16855(2) 0.511854(17) 0.22599(4) 0.02549(6) Uani d 1
Cs Cs3 0.05951(2) 0.317975(18) 0.71214(5) 0.03001(7) Uani d 1
Cs Cs4 0.542116(19) 0.331208(18) 0.78093(5) 0.02846(6) Uani d 1
Mo Mo1 0.28731(2) 0.25051(2) 0.48632(4) 0.01324(5) Uani d 1
Mo Mo2 0.421384(19) 0.40626(2) 0.24720(4) 0.01540(6) Uani d 1
Mo Mo3 0.226402(19) 0.75416(2) 0.50724(4) 0.01281(6) Uani d 1
Mo Mo4 0.076127(19) 0.60920(2) 0.76033(4) 0.01473(6) Uani d 1
O O1 0.2063(2) 0.1769(2) 0.5235(5) 0.0300(8) Uani d 1
O O2 0.2317(2) 0.3463(2) 0.4408(4) 0.0248(7) Uani d 1
O O3 0.31550(17) 0.21878(17) 0.2381(4) 0.0184(5) Uani d 1
O O4 0.3834(2) 0.1480(2) 0.5429(4) 0.0277(8) Uani d 1
O O5 0.4139(2) 0.3329(2) 0.4401(4) 0.0236(7) Uani d 1
O O6 0.5267(2) 0.4371(3) 0.2068(6) 0.0511(11) Uani d 1
O O7 0.3609(2) 0.5009(2) 0.2916(6) 0.0389(9) Uani d 1
O O8 0.3192(2) 0.6964(2) 0.5405(5) 0.0264(7) Uani d 1
O O9 0.2631(2) 0.8578(2) 0.4539(4) 0.0267(7) Uani d 1
O O10 0.19872(17) 0.78356(17) 0.7593(4) 0.0178(5) Uani d 1
O O11 0.1458(2) 0.6401(2) 0.5747(4) 0.0232(6) Uani d 1
O O12 0.0861(2) 0.8208(2) 0.4564(4) 0.0226(6) Uani d 1
O O13 -0.0284(2) 0.6175(2) 0.6776(5) 0.0321(8) Uani d 1
O O14 0.0987(3) 0.50124(19) 0.8239(5) 0.0321(8) Uani d 1

loop_
_atom_site_aniso_label
_atom_site_aniso_U_11
_atom_site_aniso_U_22
_atom_site_aniso_U_33
_atom_site_aniso_U_12
_atom_site_aniso_U_13
_atom_site_aniso_U_23
Cs1 0.02287(11) 0.02133(11) 0.02713(13) 0.00009(9) 0.00106(11) -0.00772(10)
Cs2 0.03514(13) 0.02007(11) 0.02125(12) -0.00143(10) -0.00264(12) 0.00327(10)
Cs3 0.03963(15) 0.02490(13) 0.02551(14) -0.00782(11) 0.00071(13) -0.00070(11)
Cs4 0.02705(12) 0.03026(13) 0.02806(13) -0.00301(10) 0.00353(12) 0.00190(12)
Mo1 0.01830(12) 0.01333(12) 0.00811(12) -0.00066(14) -0.00024(11) 0.00040(10)
Mo2 0.01524(12) 0.01767(13) 0.01330(15) -0.00410(10) 0.00006(12) -0.00122(11)
Mo3 0.01669(12) 0.01299(12) 0.00874(13) -0.00161(13) 0.00128(12) 0.00047(10)
Mo4 0.01627(12) 0.01514(13) 0.01277(14) -0.00185(10) 0.00015(12) 0.00165(11)
O1 0.0359(19) 0.0309(18) 0.0232(16) -0.0178(16) 0.0004(14) -0.0006(13)
O2 0.0280(17) 0.0256(16) 0.0208(15) 0.0079(13) -0.0018(13) -0.0010(12)
O3 0.0313(14) 0.0162(12) 0.0076(11) 0.0009(10) -0.0004(11) 0.0005(9)
O4 0.043(2) 0.0266(17) 0.0137(13) 0.0166(15) -0.0050(13) -0.0009(12)
O5 0.0245(16) 0.0322(17) 0.0142(13) -0.0053(14) -0.0069(12) 0.0015(12)
O6 0.0252(17) 0.087(3) 0.041(2) -0.0181(19) -0.0038(18) 0.015(2)
O7 0.048(2) 0.0212(15) 0.047(2) 0.0039(14) 0.017(2) -0.0015(16)
O8 0.0212(15) 0.0359(18) 0.0220(15) 0.0085(13) -0.0004(12) -0.0008(14)
O9 0.039(2) 0.0215(15) 0.0193(14) -0.0109(14) 0.0072(14) -0.0003(12)
O10 0.0260(13) 0.0165(12) 0.0108(12) 0.0015(10) -0.0007(11) 0.0006(10)
O11 0.0326(17) 0.0208(14) 0.0162(14) -0.0089(13) 0.0061(12) -0.0016(11)
O12 0.0242(15) 0.0284(16) 0.0152(13) 0.0041(13) 0.0020(11) 0.0028(11)
O13 0.0212(15) 0.0427(19) 0.0323(18) -0.0049(14) -0.0093(14) -0.0029(15)
O14 0.052(2) 0.0155(14) 0.0290(17) -0.0009(14) -0.0032(17) 0.0038(12)

loop_
_atom_type_symbol
_atom_type_description
_atom_type_scat_dispersion_real
_atom_type_scat_dispersion_imag
_atom_type_scat_source
Li Li -0.0003 0.0001 'International Tables Vol C Tables 4.2.6.8 and 6.1.1.4'
O O 0.0106 0.0060 'International Tables Vol C Tables 4.2.6.8 and 6.1.1.4'
Zn Zn 0.2839 1.4301 'International Tables Vol C Tables 4.2.6.8 and 6.1.1.4'
Rb Rb -0.9393 2.9676 'International Tables Vol C Tables 4.2.6.8 and 6.1.1.4'
Mo Mo -1.6832 0.6857 'International Tables Vol C Tables 4.2.6.8 and 6.1.1.4'

loop_
_geom_angle_atom_site_label_1
_geom_angle_atom_site_label_2
_geom_angle_atom_site_label_3
_geom_angle_site_symmetry_1
_geom_angle_site_symmetry_3
_geom_angle
_geom_angle_publ_flag
O6 Cs1 O9 3_666 4_576 77.22(11) no
O6 Cs1 O2 3_666 . 136.20(11) no
O9 Cs1 O2 4_576 . 145.15(9) no
O6 Cs1 O3 3_666 4_566 109.63(10) no
O9 Cs1 O3 4_576 4_566 139.47(8) no
O2 Cs1 O3 . 4_566 50.85(7) no
O6 Cs1 O7 3_666 . 85.53(11) no
O9 Cs1 O7 4_576 . 124.75(8) no
O2 Cs1 O7 . . 62.41(9) no
O3 Cs1 O7 4_566 . 95.78(7) no
O6 Cs1 O14 3_666 . 143.22(10) no
O9 Cs1 O14 4_576 . 66.38(9) no
O2 Cs1 O14 . . 80.54(9) no
O3 Cs1 O14 4_566 . 95.36(7) no
O7 Cs1 O14 . . 119.19(9) no
O6 Cs1 O4 3_666 4_566 77.23(10) no
O9 Cs1 O4 4_576 4_566 98.66(8) no
O2 Cs1 O4 . 4_566 98.88(8) no
O3 Cs1 O4 4_566 4_566 48.15(7) no
O7 Cs1 O4 . 4_566 128.12(9) no
O14 Cs1 O4 . 4_566 102.47(9) no
O6 Cs1 O8 3_666 . 69.75(10) no
O9 Cs1 O8 4_576 . 60.05(9) no
O2 Cs1 O8 . . 115.29(8) no
O3 Cs1 O8 4_566 . 160.47(7) no
O7 Cs1 O8 . . 64.72(8) no
O14 Cs1 O8 . . 95.29(7) no
O4 Cs1 O8 4_566 . 143.67(8) no
O6 Cs1 O5 3_666 . 86.73(10) no
O9 Cs1 O5 4_576 . 163.85(9) no
O2 Cs1 O5 . . 50.23(8) no
O3 Cs1 O5 4_566 . 48.53(7) no
O7 Cs1 O5 . . 50.88(8) no
O14 Cs1 O5 . . 129.78(7) no
O4 Cs1 O5 4_566 . 79.28(8) no
O8 Cs1 O5 . . 112.70(8) no
O6 Cs1 O11 3_666 . 115.64(10) no
O9 Cs1 O11 4_576 . 59.90(8) no
O2 Cs1 O11 . . 90.58(7) no
O3 Cs1 O11 4_566 . 134.41(7) no
O7 Cs1 O11 . . 82.92(8) no
O14 Cs1 O11 . . 49.28(7) no
O4 Cs1 O11 4_566 . 148.40(8) no
O8 Cs1 O11 . . 48.23(7) no
O5 Cs1 O11 . . 127.92(7) no
O6 Cs1 O1 3_666 4_566 121.49(10) no
O9 Cs1 O1 4_576 4_566 94.98(8) no
O2 Cs1 O1 . 4_566 76.25(9) no
O3 Cs1 O1 4_566 4_566 46.46(7) no
O7 Cs1 O1 . 4_566 137.36(8) no
O14 Cs1 O1 . 4_566 59.38(7) no
O4 Cs1 O1 4_566 4_566 46.28(8) no
O8 Cs1 O1 . 4_566 151.29(7) no
O5 Cs1 O1 . 4_566 94.98(7) no
O11 Cs1 O1 . 4_566 108.64(7) no
O6 Cs1 Mo1 3_666 . 120.09(9) no
O9 Cs1 Mo1 4_576 . 159.26(7) no
O2 Cs1 Mo1 . . 24.65(6) no
O3 Cs1 Mo1 4_566 . 28.51(5) no
O7 Cs1 Mo1 . . 71.16(6) no
O14 Cs1 Mo1 . . 94.78(5) no
O4 Cs1 Mo1 4_566 . 76.20(5) no
O8 Cs1 Mo1 . . 133.93(6) no
O5 Cs1 Mo1 . . 36.02(5) no
O11 Cs1 Mo1 . . 115.03(5) no
O1 Cs1 Mo1 4_566 . 66.76(6) no
O13 Cs2 O7 3_566 . 129.89(9) no
O13 Cs2 O14 3_566 1_554 85.94(9) no
O7 Cs2 O14 . 1_554 119.24(11) no
O13 Cs2 O2 3_566 . 65.62(9) no
O7 Cs2 O2 . . 64.33(9) no
O14 Cs2 O2 1_554 . 122.34(8) no
O13 Cs2 O10 3_566 4_575 137.06(8) no
O7 Cs2 O10 . 4_575 83.97(8) no
O14 Cs2 O10 1_554 4_575 100.07(7) no
O2 Cs2 O10 . 4_575 135.30(8) no
O13 Cs2 O9 3_566 4_575 152.85(9) no
O7 Cs2 O9 . 4_575 70.83(10) no
O14 Cs2 O9 1_554 4_575 67.21(9) no
O2 Cs2 O9 . 4_575 132.08(9) no
O10 Cs2 O9 4_575 4_575 50.18(8) no
O13 Cs2 O11 3_566 . 97.72(8) no
O7 Cs2 O11 . . 91.10(10) no
O14 Cs2 O11 1_554 . 136.76(9) no
O2 Cs2 O11 . . 97.66(8) no
O10 Cs2 O11 4_575 . 50.00(7) no
O9 Cs2 O11 4_575 . 99.24(8) no
O13 Cs2 O1 3_566 4_565 70.28(10) no
O7 Cs2 O1 . 4_565 81.08(9) no
O14 Cs2 O1 1_554 4_565 66.35(8) no
O2 Cs2 O1 . 4_565 57.25(9) no
O10 Cs2 O1 4_575 4_565 150.60(8) no
O9 Cs2 O1 4_575 4_565 100.78(8) no
O11 Cs2 O1 . 4_565 154.70(8) no
O13 Cs2 O12 3_566 4_575 109.94(8) no
O7 Cs2 O12 . 4_575 119.70(9) no
O14 Cs2 O12 1_554 4_575 51.67(8) no
O2 Cs2 O12 . 4_575 173.58(8) no
O10 Cs2 O12 4_575 4_575 51.13(7) no
O9 Cs2 O12 4_575 4_575 50.16(8) no
O11 Cs2 O12 . 4_575 87.44(8) no
O1 Cs2 O12 4_565 4_575 117.36(8) no
O13 Cs2 Mo4 3_566 1_554 100.22(6) no
O7 Cs2 Mo4 . 1_554 120.87(8) no
O14 Cs2 Mo4 1_554 1_554 25.10(5) no
O2 Cs2 Mo4 . 1_554 147.40(6) no
O10 Cs2 Mo4 4_575 1_554 75.54(5) no
O9 Cs2 Mo4 4_575 1_554 53.38(6) no
O11 Cs2 Mo4 . 1_554 113.75(6) no
O1 Cs2 Mo4 4_565 1_554 90.69(6) no
O12 Cs2 Mo4 4_575 1_554 26.76(5) no
O13 Cs2 Mo3 3_566 4_575 146.53(6) no
O7 Cs2 Mo3 . 4_575 83.57(6) no
O14 Cs2 Mo3 1_554 4_575 75.80(6) no
O2 Cs2 Mo3 . 4_575 147.66(7) no
O10 Cs2 Mo3 4_575 4_575 28.26(5) no
O9 Cs2 Mo3 4_575 4_575 24.41(6) no
O11 Cs2 Mo3 . 4_575 78.20(5) no
O1 Cs2 Mo3 4_565 4_575 124.20(6) no
O12 Cs2 Mo3 4_575 4_575 37.31(5) no
Mo4 Cs2 Mo3 1_554 4_575 53.925(7) no
O13 Cs2 Cs1 3_566 . 96.85(6) no
O7 Cs2 Cs1 . . 49.72(8) no
O14 Cs2 Cs1 1_554 . 166.70(7) no
O2 Cs2 Cs1 . . 48.86(6) no
O10 Cs2 Cs1 4_575 . 86.77(5) no
O9 Cs2 Cs1 4_575 . 110.20(6) no
O11 Cs2 Cs1 . . 55.90(6) no
O1 Cs2 Cs1 4_565 . 102.27(6) no
O12 Cs2 Cs1 4_575 . 137.50(5) no
Mo4 Cs2 Cs1 1_554 . 161.304(9) no
Mo3 Cs2 Cs1 4_575 . 107.381(9) no
O14 Cs3 O13 . 3_566 89.00(9) no
O14 Cs3 O13 . 2_546 149.50(9) no
O13 Cs3 O13 3_566 2_546 121.26(9) no
O14 Cs3 O1 . 4_566 68.85(9) no
O13 Cs3 O1 3_566 4_566 139.50(9) no
O13 Cs3 O1 2_546 4_566 87.47(9) no
O14 Cs3 O12 . 2_546 86.06(9) no
O13 Cs3 O12 3_566 2_546 124.28(8) no
O13 Cs3 O12 2_546 2_546 74.09(8) no
O1 Cs3 O12 4_566 2_546 88.81(8) no
O14 Cs3 O12 . 3_566 146.68(9) no
O13 Cs3 O12 3_566 3_566 75.80(8) no
O13 Cs3 O12 2_546 3_566 51.85(8) no
O1 Cs3 O12 4_566 3_566 139.26(9) no
O12 Cs3 O12 2_546 3_566 78.83(8) no
O14 Cs3 O2 . . 82.78(10) no
O13 Cs3 O2 3_566 . 62.64(8) no
O13 Cs3 O2 2_546 . 113.03(8) no
O1 Cs3 O2 4_566 . 80.68(9) no
O12 Cs3 O2 2_546 . 166.83(8) no
O12 Cs3 O2 3_566 . 114.33(8) no
O14 Cs3 O1 . . 124.11(10) no
O13 Cs3 O1 3_566 . 86.46(9) no
O13 Cs3 O1 2_546 . 66.54(8) no
O1 Cs3 O1 4_566 . 79.58(8) no
O12 Cs3 O1 2_546 . 139.25(8) no
O12 Cs3 O1 3_566 . 84.95(8) no
O2 Cs3 O1 . . 46.50(8) no
O14 Cs3 Mo4 . 2_546 151.75(8) no
O13 Cs3 Mo4 3_566 2_546 103.26(6) no
O13 Cs3 Mo4 2_546 2_546 26.87(5) no
O1 Cs3 Mo4 4_566 2_546 112.19(7) no
O12 Cs3 Mo4 2_546 2_546 65.95(6) no
O12 Cs3 Mo4 3_566 2_546 27.79(5) no
O2 Cs3 Mo4 . 2_546 125.47(6) no
O1 Cs3 Mo4 . 2_546 82.51(6) no
O14 Cs3 Mo1 . . 99.68(8) no
O13 Cs3 Mo1 3_566 . 81.13(6) no
O13 Cs3 Mo1 2_546 . 89.55(6) no
O1 Cs3 Mo1 4_566 . 70.39(6) no
O12 Cs3 Mo1 2_546 . 154.26(6) no
O12 Cs3 Mo1 3_566 . 106.83(5) no
O2 Cs3 Mo1 . . 24.85(6) no
O1 Cs3 Mo1 . . 24.73(6) no
Mo4 Cs3 Mo1 2_546 . 107.241(10) no
O14 Cs3 Cs3 . 4_565 134.66(7) no
O13 Cs3 Cs3 3_566 4_565 49.55(6) no
O13 Cs3 Cs3 2_546 4_565 75.11(6) no
O1 Cs3 Cs3 4_566 4_565 128.41(6) no
O12 Cs3 Cs3 2_546 4_565 129.59(5) no
O12 Cs3 Cs3 3_566 4_565 50.77(5) no
O2 Cs3 Cs3 . 4_565 63.58(6) no
O1 Cs3 Cs3 . 4_565 48.87(6) no
Mo4 Cs3 Cs3 2_546 4_565 68.473(9) no
Mo1 Cs3 Cs3 . 4_565 61.498(7) no
O14 Cs3 Cs3 . 4_566 103.26(7) no
O13 Cs3 Cs3 3_566 4_566 166.01(6) no
O13 Cs3 Cs3 2_546 4_566 46.24(6) no
O1 Cs3 Cs3 4_566 4_566 53.33(7) no
O12 Cs3 Cs3 2_546 4_566 51.35(6) no
O12 Cs3 Cs3 3_566 4_566 90.22(5) no
O2 Cs3 Cs3 . 4_566 124.92(5) no
O1 Cs3 Cs3 . 4_566 92.04(6) no
Mo4 Cs3 Cs3 2_546 4_566 62.765(9) no
Mo1 Cs3 Cs3 . 4_566 103.023(8) no
Cs3 Cs3 Cs3 4_565 4_566 120.527(13) no
O7 Cs4 O4 3_666 4_566 114.58(9) no
O7 Cs4 O5 3_666 . 100.00(10) no
O4 Cs4 O5 4_566 . 88.41(9) no
O7 Cs4 O8 3_666 3_666 69.28(10) no
O4 Cs4 O8 4_566 3_666 170.27(8) no
O5 Cs4 O8 . 3_666 82.04(8) no
O7 Cs4 O8 3_666 2_646 105.69(9) no
O4 Cs4 O8 4_566 2_646 110.39(9) no
O5 Cs4 O8 . 2_646 137.17(9) no
O8 Cs4 O8 3_666 2_646 75.95(7) no
O7 Cs4 O5 3_666 4_566 167.49(9) no
O4 Cs4 O5 4_566 4_566 53.45(8) no
O5 Cs4 O5 . 4_566 84.20(8) no
O8 Cs4 O5 3_666 4_566 123.15(8) no
O8 Cs4 O5 2_646 4_566 78.06(8) no
O7 Cs4 O6 3_666 1_556 78.31(10) no
O4 Cs4 O6 4_566 1_556 50.49(8) no
O5 Cs4 O6 . 1_556 129.79(9) no
O8 Cs4 O6 3_666 1_556 138.53(8) no
O8 Cs4 O6 2_646 1_556 89.16(9) no
O5 Cs4 O6 4_566 1_556 89.93(8) no
O7 Cs4 O9 3_666 2_646 64.93(10) no
O4 Cs4 O9 4_566 2_646 109.31(8) no
O5 Cs4 O9 . 2_646 160.12(8) no
O8 Cs4 O9 3_666 2_646 80.42(8) no
O8 Cs4 O9 2_646 2_646 45.60(8) no
O5 Cs4 O9 4_566 2_646 113.35(7) no
O6 Cs4 O9 1_556 2_646 62.39(7) no
O7 Cs4 O3 3_666 4_566 130.64(8) no
O4 Cs4 O3 4_566 4_566 45.87(7) no
O5 Cs4 O3 . 4_566 47.32(7) no
O8 Cs4 O3 3_666 4_566 124.58(7) no
O8 Cs4 O3 2_646 4_566 123.36(7) no
O5 Cs4 O3 4_566 4_566 45.74(7) no
O6 Cs4 O3 1_556 4_566 96.05(7) no
O9 Cs4 O3 2_646 4_566 152.50(7) no
O7 Cs4 O6 3_666 3_666 48.69(9) no
O4 Cs4 O6 4_566 3_666 70.05(8) no
O5 Cs4 O6 . 3_666 80.08(9) no
O8 Cs4 O6 3_666 3_666 109.85(9) no
O8 Cs4 O6 2_646 3_666 141.99(8) no
O5 Cs4 O6 4_566 3_666 121.51(8) no
O6 Cs4 O6 1_556 3_666 61.11(11) no
O9 Cs4 O6 2_646 3_666 97.16(8) no
O3 Cs4 O6 4_566 3_666 85.35(7) no
O7 Cs4 Mo2 3_666 1_556 98.07(8) no
O4 Cs4 Mo2 4_566 1_556 25.26(6) no
O5 Cs4 Mo2 . 1_556 110.76(6) no
O8 Cs4 Mo2 3_666 1_556 163.88(6) no
O8 Cs4 Mo2 2_646 1_556 98.98(6) no
O5 Cs4 Mo2 4_566 1_556 69.46(5) no
O6 Cs4 Mo2 1_556 1_556 25.36(6) no
O9 Cs4 Mo2 2_646 1_556 85.17(5) no
O3 Cs4 Mo2 4_566 1_556 71.09(4) no
O6 Cs4 Mo2 3_666 1_556 64.72(6) no
O7 Cs4 Mo2 3_666 3_666 23.47(7) no
O4 Cs4 Mo2 4_566 3_666 92.40(6) no
O5 Cs4 Mo2 . 3_666 92.39(6) no
O8 Cs4 Mo2 3_666 3_666 89.89(7) no
O8 Cs4 Mo2 2_646 3_666 123.40(6) no
O5 Cs4 Mo2 4_566 3_666 145.68(6) no
O6 Cs4 Mo2 1_556 3_666 66.27(7) no
O9 Cs4 Mo2 2_646 3_666 78.32(5) no
O3 Cs4 Mo2 4_566 3_666 109.89(4) no
O6 Cs4 Mo2 3_666 3_666 25.40(5) no
Mo2 Cs4 Mo2 1_556 3_666 80.096(9) no
O1 Mo1 O2 . . 102.21(18) no
O1 Mo1 O3 . . 98.78(14) no
O2 Mo1 O3 . . 98.56(13) no
O1 Mo1 O3 . 4_566 100.24(14) no
O2 Mo1 O3 . 4_566 95.18(13) no
O3 Mo1 O3 . 4_566 153.56(16) no
O1 Mo1 O4 . . 90.54(17) no
O2 Mo1 O4 . . 167.15(15) no
O3 Mo1 O4 . . 80.77(11) no
O3 Mo1 O4 4_566 . 80.85(11) no
O1 Mo1 O5 . . 170.92(16) no
O2 Mo1 O5 . . 86.84(14) no
O3 Mo1 O5 . . 78.97(11) no
O3 Mo1 O5 4_566 . 79.36(11) no
O4 Mo1 O5 . . 80.43(13) no
O1 Mo1 Cs1 . . 125.61(13) no
O2 Mo1 Cs1 . . 49.44(11) no
O3 Mo1 Cs1 . . 126.99(8) no
O3 Mo1 Cs1 4_566 . 51.22(8) no
O4 Mo1 Cs1 . . 121.13(9) no
O5 Mo1 Cs1 . . 61.12(8) no
O1 Mo1 Cs3 . . 56.85(13) no
O2 Mo1 Cs3 . . 54.69(12) no
O3 Mo1 Cs3 . . 130.26(8) no
O3 Mo1 Cs3 4_566 . 75.92(8) no
O4 Mo1 Cs3 . . 134.63(9) no
O5 Mo1 Cs3 . . 131.06(8) no
Cs1 Mo1 Cs3 . . 70.452(8) no
O1 Mo1 Cs1 . 4_565 63.38(13) no
O2 Mo1 Cs1 . 4_565 133.12(11) no
O3 Mo1 Cs1 . 4_565 46.80(8) no
O3 Mo1 Cs1 4_566 4_565 130.18(8) no
O4 Mo1 Cs1 . 4_565 54.56(9) no
O5 Mo1 Cs1 . 4_565 109.87(8) no
Cs1 Mo1 Cs1 . 4_565 170.979(12) no
Cs3 Mo1 Cs1 . 4_565 118.424(10) no
O1 Mo1 Cs3 . 4_565 44.52(12) no
O2 Mo1 Cs3 . 4_565 72.21(11) no
O3 Mo1 Cs3 . 4_565 71.79(8) no
O3 Mo1 Cs3 4_566 4_565 134.27(8) no
O4 Mo1 Cs3 . 4_565 119.19(9) no
O5 Mo1 Cs3 . 4_565 140.47(7) no
Cs1 Mo1 Cs3 . 4_565 118.793(10) no
Cs3 Mo1 Cs3 . 4_565 60.737(7) no
Cs1 Mo1 Cs3 4_565 4_565 67.430(7) no
O1 Mo1 Cs4 . 4_565 122.21(13) no
O2 Mo1 Cs4 . 4_565 128.62(12) no
O3 Mo1 Cs4 . 4_565 53.57(8) no
O3 Mo1 Cs4 4_566 4_565 100.43(8) no
O4 Mo1 Cs4 . 4_565 41.56(9) no
O5 Mo1 Cs4 . 4_565 49.50(8) no
Cs1 Mo1 Cs4 . 4_565 109.256(9) no
Cs3 Mo1 Cs4 . 4_565 175.644(11) no
Cs1 Mo1 Cs4 4_565 4_565 62.032(7) no
Cs3 Mo1 Cs4 4_565 4_565 122.087(10) no
O6 Mo2 O7 . . 108.57(18) no
O6 Mo2 O5 . . 111.24(16) no
O7 Mo2 O5 . . 109.50(17) no
O6 Mo2 O4 . 4_565 107.35(19) no
O7 Mo2 O4 . 4_565 110.61(19) no
O5 Mo2 O4 . 4_565 109.54(14) no
O6 Mo2 Cs1 . . 118.83(14) no
O7 Mo2 Cs1 . . 49.50(14) no
O5 Mo2 Cs1 . . 60.60(11) no
O4 Mo2 Cs1 4_565 . 133.32(12) no
O6 Mo2 Cs4 . 1_554 59.51(14) no
O7 Mo2 Cs4 . 1_554 129.67(14) no
O5 Mo2 Cs4 . 1_554 120.47(11) no
O4 Mo2 Cs4 4_565 1_554 48.20(12) no
Cs1 Mo2 Cs4 . 1_554 178.145(10) no
O6 Mo2 Cs4 . 3_666 65.81(15) no
O7 Mo2 Cs4 . 3_666 43.27(12) no
O5 Mo2 Cs4 . 3_666 131.64(10) no
O4 Mo2 Cs4 4_565 3_666 117.36(10) no
Cs1 Mo2 Cs4 . 3_666 78.449(8) no
Cs4 Mo2 Cs4 1_554 3_666 99.904(9) no
O6 Mo2 Cs4 . 4_565 79.20(15) no
O7 Mo2 Cs4 . 4_565 164.88(14) no
O5 Mo2 Cs4 . 4_565 55.40(11) no
O4 Mo2 Cs4 4_565 4_565 78.15(12) no
Cs1 Mo2 Cs4 . 4_565 115.463(10) no
Cs4 Mo2 Cs4 1_554 4_565 65.413(7) no
Cs4 Mo2 Cs4 3_666 4_565 144.418(8) no
O6 Mo2 Cs2 . . 140.26(14) no
O7 Mo2 Cs2 . . 36.71(13) no
O5 Mo2 Cs2 . . 101.68(11) no
O4 Mo2 Cs2 4_565 . 80.69(13) no
Cs1 Mo2 Cs2 . . 59.960(7) no
Cs4 Mo2 Cs2 1_554 . 120.590(10) no
Cs4 Mo2 Cs2 3_666 . 75.860(8) no
Cs4 Mo2 Cs2 4_565 . 139.720(9) no
O6 Mo2 Cs1 . 1_554 99.34(13) no
O7 Mo2 Cs1 . 1_554 73.16(15) no
O5 Mo2 Cs1 . 1_554 145.69(10) no
O4 Mo2 Cs1 4_565 1_554 43.78(11) no
Cs1 Mo2 Cs1 . 1_554 117.457(9) no
Cs4 Mo2 Cs1 1_554 1_554 62.666(8) no
Cs4 Mo2 Cs1 3_666 1_554 74.689(8) no
Cs4 Mo2 Cs1 4_565 1_554 119.198(9) no
Cs2 Mo2 Cs1 . 1_554 59.127(7) no
O6 Mo2 Cs4 . . 79.34(13) no
O7 Mo2 Cs4 . . 106.21(15) no
O5 Mo2 Cs4 . . 35.95(10) no
O4 Mo2 Cs4 4_565 . 137.56(11) no
Cs1 Mo2 Cs4 . . 62.593(8) no
Cs4 Mo2 Cs4 1_554 . 117.224(10) no
Cs4 Mo2 Cs4 3_666 . 103.768(8) no
Cs4 Mo2 Cs4 4_565 . 61.678(7) no
Cs2 Mo2 Cs4 . . 121.316(9) no
Cs1 Mo2 Cs4 1_554 . 178.321(9) no
O8 Mo3 O9 . . 102.75(17) no
O8 Mo3 O10 . . 100.10(13) no
O9 Mo3 O10 . . 94.25(13) no
O8 Mo3 O10 . 4_575 99.62(14) no
O9 Mo3 O10 . 4_575 97.93(13) no
O10 Mo3 O10 . 4_575 153.87(15) no
O8 Mo3 O11 . . 92.71(15) no
O9 Mo3 O11 . . 164.44(15) no
O10 Mo3 O11 . . 81.06(11) no
O10 Mo3 O11 4_575 . 81.05(11) no
O8 Mo3 O12 . . 173.64(14) no
O9 Mo3 O12 . . 83.33(14) no
O10 Mo3 O12 . . 81.12(11) no
O10 Mo3 O12 4_575 . 77.47(11) no
O11 Mo3 O12 . . 81.29(12) no
O8 Mo3 Cs2 . 4_576 126.32(12) no
O9 Mo3 Cs2 . 4_576 49.33(11) no
O10 Mo3 Cs2 . 4_576 50.81(8) no
O10 Mo3 Cs2 4_575 4_576 125.56(8) no
O11 Mo3 Cs2 . 4_576 119.07(8) no
O12 Mo3 Cs2 . 4_576 59.18(8) no
O8 Mo3 Cs4 . 2_656 49.30(12) no
O9 Mo3 Cs4 . 2_656 61.87(12) no
O10 Mo3 Cs4 . 2_656 77.07(8) no
O10 Mo3 Cs4 4_575 2_656 129.03(8) no
O11 Mo3 Cs4 . 2_656 130.31(9) no
O12 Mo3 Cs4 . 2_656 136.77(8) no
Cs2 Mo3 Cs4 4_576 2_656 78.206(8) no
O8 Mo3 Cs2 . . 78.72(12) no
O9 Mo3 Cs2 . . 138.39(10) no
O10 Mo3 Cs2 . . 126.81(8) no
O10 Mo3 Cs2 4_575 . 42.28(8) no
O11 Mo3 Cs2 . . 46.33(8) no
O12 Mo3 Cs2 . . 95.53(8) no
Cs2 Mo3 Cs2 4_576 . 154.403(12) no
Cs4 Mo3 Cs2 2_656 . 127.370(10) no
O8 Mo3 Cs4 . 3_666 38.27(11) no
O9 Mo3 Cs4 . 3_666 83.72(12) no
O10 Mo3 Cs4 . 3_666 134.94(8) no
O10 Mo3 Cs4 4_575 3_666 69.67(8) no
O11 Mo3 Cs4 . 3_666 110.12(9) no
O12 Mo3 Cs4 . 3_666 142.46(7) no
Cs2 Mo3 Cs4 4_576 3_666 129.825(10) no
Cs4 Mo3 Cs4 2_656 3_666 62.314(7) no
Cs2 Mo3 Cs4 . 3_666 72.097(8) no
O8 Mo3 Cs1 . . 42.01(12) no
O9 Mo3 Cs1 . . 144.02(12) no
O10 Mo3 Cs1 . . 87.41(8) no
O10 Mo3 Cs1 4_575 . 95.96(8) no
O11 Mo3 Cs1 . . 51.05(9) no
O12 Mo3 Cs1 . . 132.21(8) no
Cs2 Mo3 Cs1 4_576 . 137.086(10) no
Cs4 Mo3 Cs1 2_656 . 83.697(8) no
Cs2 Mo3 Cs1 . . 56.212(7) no
Cs4 Mo3 Cs1 3_666 . 70.347(7) no
O13 Mo4 O14 . . 110.39(17) no
O13 Mo4 O12 . 4_576 108.17(15) no
O14 Mo4 O12 . 4_576 109.63(16) no
O13 Mo4 O11 . . 106.91(16) no
O14 Mo4 O11 . . 108.87(17) no
O12 Mo4 O11 4_576 . 112.84(14) no
O13 Mo4 Cs3 . 2_556 55.89(11) no
O14 Mo4 Cs3 . 2_556 151.86(13) no
O12 Mo4 Cs3 4_576 2_556 60.62(11) no
O11 Mo4 Cs3 . 2_556 99.02(11) no
O13 Mo4 Cs2 . 1_556 131.43(12) no
O14 Mo4 Cs2 . 1_556 49.31(12) no
O12 Mo4 Cs2 4_576 1_556 60.85(11) no
O11 Mo4 Cs2 . 1_556 121.13(11) no
Cs3 Mo4 Cs2 2_556 1_556 117.933(11) no
O13 Mo4 Cs1 . . 146.54(11) no
O14 Mo4 Cs1 . . 54.06(13) no
O12 Mo4 Cs1 4_576 . 105.17(10) no
O11 Mo4 Cs1 . . 61.30(11) no
Cs3 Mo4 Cs1 2_556 . 150.900(10) no
Cs2 Mo4 Cs1 1_556 . 64.977(8) no
O13 Mo4 Cs3 . 3_566 39.11(12) no
O14 Mo4 Cs3 . 3_566 124.71(12) no
O12 Mo4 Cs3 4_576 3_566 122.59(11) no
O11 Mo4 Cs3 . 3_566 67.83(11) no
Cs3 Mo4 Cs3 2_556 3_566 62.709(7) no
Cs2 Mo4 Cs3 1_556 3_566 169.539(10) no
Cs1 Mo4 Cs3 . 3_566 120.154(10) no
O13 Mo4 Cs2 . 3_566 36.57(11) no
O14 Mo4 Cs2 . 3_566 76.44(13) no
O12 Mo4 Cs2 4_576 3_566 108.62(10) no
O11 Mo4 Cs2 . 3_566 132.68(10) no
Cs3 Mo4 Cs2 2_556 3_566 82.051(8) no
Cs2 Mo4 Cs2 1_556 3_566 98.356(9) no
Cs1 Mo4 Cs2 . 3_566 126.987(10) no
Cs3 Mo4 Cs2 3_566 3_566 71.231(7) no
O13 Mo4 Cs2 . . 91.65(12) no
O14 Mo4 Cs2 . . 81.28(13) no
O12 Mo4 Cs2 4_576 . 151.19(10) no
O11 Mo4 Cs2 . . 39.42(10) no
Cs3 Mo4 Cs2 2_556 . 120.565(10) no
Cs2 Mo4 Cs2 1_556 . 120.395(10) no
Cs1 Mo4 Cs2 . . 58.791(7) no
Cs3 Mo4 Cs2 3_566 . 62.150(8) no
Cs2 Mo4 Cs2 3_566 . 99.774(9) no
O13 Mo4 Cs3 . . 89.49(11) no
O14 Mo4 Cs3 . . 25.02(12) no
O12 Mo4 Cs3 4_576 . 131.50(10) no
O11 Mo4 Cs3 . . 103.75(10) no
Cs3 Mo4 Cs3 2_556 . 143.046(8) no
Cs2 Mo4 Cs3 1_556 . 73.462(8) no
Cs1 Mo4 Cs3 . . 65.880(7) no
Cs3 Mo4 Cs3 3_566 . 99.818(8) no
Cs2 Mo4 Cs3 3_566 . 61.113(7) no
Cs2 Mo4 Cs3 . . 67.294(7) no
O13 Mo4 Cs3 . 3_567 80.46(12) no
O14 Mo4 Cs3 . 3_567 95.89(13) no
O12 Mo4 Cs3 4_576 3_567 38.56(10) no
O11 Mo4 Cs3 . 3_567 148.93(10) no
Cs3 Mo4 Cs3 2_556 3_567 59.432(7) no
Cs2 Mo4 Cs3 1_556 3_567 62.622(8) no
Cs1 Mo4 Cs3 . 3_567 126.759(10) no
Cs3 Mo4 Cs3 3_566 3_567 113.085(10) no
Cs2 Mo4 Cs3 3_566 3_567 70.385(7) no
Cs2 Mo4 Cs3 . 3_567 170.159(9) no
Cs3 Mo4 Cs3 . 3_567 106.493(8) no
Mo1 O1 Cs3 . 4_565 113.57(16) no
Mo1 O1 Cs2 . 4_566 140.98(19) no
Cs3 O1 Cs2 4_565 4_566 101.97(9) no
Mo1 O1 Cs3 . . 98.41(15) no
Cs3 O1 Cs3 4_565 . 77.80(9) no
Cs2 O1 Cs3 4_566 . 104.53(10) no
Mo1 O1 Cs1 . 4_565 92.25(14) no
Cs3 O1 Cs1 4_565 4_565 83.70(8) no
Cs2 O1 Cs1 4_566 4_565 75.64(8) no
Cs3 O1 Cs1 . 4_565 161.14(11) no
Mo1 O2 Cs2 . . 159.16(17) no
Mo1 O2 Cs1 . . 105.91(14) no
Cs2 O2 Cs1 . . 82.87(8) no
Mo1 O2 Cs3 . . 100.46(14) no
Cs2 O2 Cs3 . . 98.24(9) no
Cs1 O2 Cs3 . . 90.75(8) no
Mo1 O3 Mo1 . 4_565 140.66(15) no
Mo1 O3 Cs1 . 4_565 107.00(10) no
Mo1 O3 Cs1 4_565 4_565 100.26(10) no
Mo1 O3 Cs4 . 4_565 101.33(9) no
Mo1 O3 Cs4 4_565 4_565 110.65(10) no
Cs1 O3 Cs4 4_565 4_565 80.95(6) no
Mo2 O4 Mo1 4_566 . 134.74(18) no
Mo2 O4 Cs4 4_566 4_565 106.54(15) no
Mo1 O4 Cs4 . 4_565 110.68(12) no
Mo2 O4 Cs1 4_566 4_565 114.66(14) no
Mo1 O4 Cs1 . 4_565 93.40(11) no
Cs4 O4 Cs1 4_565 4_565 85.33(8) no
Mo2 O5 Mo1 . . 119.72(15) no
Mo2 O5 Cs4 . . 124.70(14) no
Mo1 O5 Cs4 . . 114.32(11) no
Mo2 O5 Cs4 . 4_565 98.89(13) no
Mo1 O5 Cs4 . 4_565 98.63(10) no
Cs4 O5 Cs4 . 4_565 83.53(7) no
Mo2 O5 Cs1 . . 93.03(12) no
Mo1 O5 Cs1 . . 82.86(9) no
Cs4 O5 Cs1 . . 82.46(7) no
Cs4 O5 Cs1 4_565 . 165.20(10) no
Mo2 O6 Cs1 . 3_666 157.6(2) no
Mo2 O6 Cs4 . 1_554 95.13(16) no
Cs1 O6 Cs4 3_666 1_554 107.04(11) no
Mo2 O6 Cs4 . 3_666 88.79(16) no
Cs1 O6 Cs4 3_666 3_666 83.27(10) no
Cs4 O6 Cs4 1_554 3_666 118.89(11) no
Mo2 O7 Cs4 . 3_666 113.26(17) no
Mo2 O7 Cs2 . . 123.17(17) no
Cs4 O7 Cs2 3_666 . 114.90(11) no
Mo2 O7 Cs1 . . 105.78(17) no
Cs4 O7 Cs1 3_666 . 110.79(12) no
Cs2 O7 Cs1 . . 83.50(9) no
Mo3 O8 Cs4 . 3_666 122.43(15) no
Mo3 O8 Cs4 . 2_656 107.17(15) no
Cs4 O8 Cs4 3_666 2_656 85.58(8) no
Mo3 O8 Cs1 . . 118.42(15) no
Cs4 O8 Cs1 3_666 . 100.80(9) no
Cs4 O8 Cs1 2_656 . 118.70(10) no
Mo3 O9 Cs1 . 4_575 157.16(16) no
Mo3 O9 Cs2 . 4_576 106.26(13) no
Cs1 O9 Cs2 4_575 4_576 88.52(9) no
Mo3 O9 Cs4 . 2_656 93.30(13) no
Cs1 O9 Cs4 4_575 2_656 102.09(9) no
Cs2 O9 Cs4 4_576 2_656 97.54(8) no
Mo3 O10 Mo3 . 4_576 139.48(14) no
Mo3 O10 Cs2 . 4_576 100.93(10) no
Mo3 O10 Cs2 4_576 4_576 113.38(11) no
Mo4 O11 Mo3 . . 136.14(16) no
Mo4 O11 Cs2 . . 119.84(13) no
Mo3 O11 Cs2 . . 104.00(10) no
Mo4 O11 Cs1 . . 92.40(12) no
Mo3 O11 Cs1 . . 100.15(11) no
Cs2 O11 Cs1 . . 75.53(7) no
Mo4 O12 Mo3 4_575 . 116.51(15) no
Mo4 O12 Cs3 4_575 2_556 121.80(14) no
Mo3 O12 Cs3 . 2_556 120.10(11) no
Mo4 O12 Cs3 4_575 3_566 91.59(12) no
Mo3 O12 Cs3 . 3_566 113.79(11) no
Cs3 O12 Cs3 2_556 3_566 77.87(7) no
Mo4 O12 Cs2 4_575 4_576 92.39(12) no
Mo3 O12 Cs2 . 4_576 83.51(9) no
Cs3 O12 Cs2 2_556 4_576 81.65(7) no
Cs3 O12 Cs2 3_566 4_576 158.00(10) no
Mo4 O13 Cs2 . 3_566 123.36(16) no
Mo4 O13 Cs3 . 3_566 119.62(16) no
Cs2 O13 Cs3 3_566 3_566 108.09(9) no
Mo4 O13 Cs3 . 2_556 97.23(13) no
Cs2 O13 Cs3 3_566 2_556 117.06(11) no
Cs3 O13 Cs3 3_566 2_556 84.21(9) no
Mo4 O14 Cs3 . . 140.61(18) no
Mo4 O14 Cs2 . 1_556 105.59(14) no
Cs3 O14 Cs2 . 1_556 112.08(10) no
Mo4 O14 Cs1 . . 100.89(15) no
Cs3 O14 Cs1 . . 94.48(10) no
Cs2 O14 Cs1 1_556 . 83.51(9) no

loop_
_geom_bond_atom_site_label_1
_geom_bond_atom_site_label_2
_geom_bond_site_symmetry_2
_geom_bond_distance
_geom_bond_publ_flag
Cs1 O6 3_666 2.900(3) yes
Cs1 O9 4_576 2.985(3) yes
Cs1 O2 . 3.140(3) yes
Cs1 O3 4_566 3.149(3) yes
Cs1 O7 . 3.177(4) yes
Cs1 O14 . 3.323(4) yes
Cs1 O4 4_566 3.372(3) yes
Cs1 O8 . 3.408(4) yes
Cs1 O5 . 3.508(3) yes
Cs1 O11 . 3.539(3) yes
Cs1 O1 4_566 3.697(4) yes
Cs1 Mo1 . 3.9751(5) no
Cs2 O13 3_566 3.016(3) yes
Cs2 O7 . 3.035(4) yes
Cs2 O14 1_554 3.106(4) yes
Cs2 O2 . 3.113(3) yes
Cs2 O10 4_575 3.150(3) yes
Cs2 O9 4_575 3.153(3) yes
Cs2 O11 . 3.204(3) yes
Cs2 O1 4_565 3.270(3) yes
Cs2 O12 4_575 3.449(3) yes
Cs2 Mo4 1_554 3.9458(4) no
Cs2 Mo3 4_575 3.9904(4) no
Cs3 O14 . 2.960(3) yes
Cs3 O13 3_566 3.020(3) yes
Cs3 O13 2_546 3.182(3) yes
Cs3 O1 4_566 3.206(4) yes
Cs3 O12 2_546 3.296(3) yes
Cs3 O12 3_566 3.324(3) yes
Cs3 O2 . 3.347(3) yes
Cs3 O1 . 3.414(4) yes
Cs3 Mo4 2_546 3.8126(4) no
Cs3 Mo1 . 4.0340(5) no
Cs3 Cs3 4_565 4.1605(3) no
Cs3 Cs3 4_566 4.1605(3) no
Cs4 O7 3_666 3.007(3) yes
Cs4 O4 4_566 3.128(4) yes
Cs4 O5 . 3.169(3) yes
Cs4 O8 3_666 3.197(3) yes
Cs4 O8 2_646 3.241(3) yes
Cs4 O5 4_566 3.392(3) yes
Cs4 O6 1_556 3.480(4) yes
Cs4 O9 2_646 3.608(4) yes
Cs4 O3 4_566 3.620(3) yes
Cs4 O6 3_666 3.677(5) yes
Cs4 Mo2 1_556 4.0221(5) no
Cs4 Mo2 3_666 4.0305(4) no
Mo1 O1 . 1.706(3) yes
Mo1 O2 . 1.724(3) yes
Mo1 O3 . 1.908(3) yes
Mo1 O3 4_566 1.928(3) yes
Mo1 O4 . 2.196(3) yes
Mo1 O5 . 2.356(3) yes
Mo1 Cs1 4_565 4.1318(5) no
Mo1 Cs3 4_565 4.1911(5) no
Mo1 Cs4 4_565 4.4110(5) no
Mo2 O6 . 1.729(3) yes
Mo2 O7 . 1.747(3) yes
Mo2 O5 . 1.788(3) yes
Mo2 O4 4_565 1.791(3) yes
Mo2 Cs4 1_554 4.0221(5) no
Mo2 Cs4 3_666 4.0305(4) no
Mo2 Cs4 4_565 4.0719(4) no
Mo2 Cs1 1_554 4.4290(4) no
Mo3 O8 . 1.706(3) yes
Mo3 O9 . 1.718(3) yes
Mo3 O10 . 1.924(3) yes
Mo3 O10 4_575 1.929(3) yes
Mo3 O11 . 2.192(3) yes
Mo3 O12 . 2.434(3) yes
Mo3 Cs2 4_576 3.9904(4) no
Mo3 Cs4 2_656 4.0840(4) no
Mo3 Cs4 3_666 4.3573(4) no
Mo4 O13 . 1.737(3) yes
Mo4 O14 . 1.738(3) yes
Mo4 O12 4_576 1.778(3) yes
Mo4 O11 . 1.788(3) yes
Mo4 Cs3 2_556 3.8126(4) no
Mo4 Cs2 1_556 3.9458(4) no
Mo4 Cs3 3_566 4.1626(5) no
Mo4 Cs2 3_566 4.2281(4) no
Mo4 Cs3 3_567 4.4949(5) no
O1 Cs3 4_565 3.206(4) no
O1 Cs2 4_566 3.270(3) no
O1 Cs1 4_565 3.697(4) no
O3 Mo1 4_565 1.928(3) no
O3 Cs1 4_565 3.149(3) no
O3 Cs4 4_565 3.620(3) no
O4 Mo2 4_566 1.791(3) no
O4 Cs4 4_565 3.128(4) no
O4 Cs1 4_565 3.372(3) no
O5 Cs4 4_565 3.392(3) no
O6 Cs1 3_666 2.900(3) no
O6 Cs4 1_554 3.480(4) no
O6 Cs4 3_666 3.677(5) no
O7 Cs4 3_666 3.007(3) no
O8 Cs4 3_666 3.197(3) no
O8 Cs4 2_656 3.241(3) no
O9 Cs1 4_575 2.985(3) no
O9 Cs2 4_576 3.153(3) no
O9 Cs4 2_656 3.608(4) no
O10 Mo3 4_576 1.929(3) no
O10 Cs2 4_576 3.150(3) no
O12 Mo4 4_575 1.778(3) no
O12 Cs3 2_556 3.296(3) no
O12 Cs3 3_566 3.324(3) no
O12 Cs2 4_576 3.449(3) no
O13 Cs2 3_566 3.016(3) no
O13 Cs3 3_566 3.020(3) no
O13 Cs3 2_556 3.182(3) no
O14 Cs2 1_556 3.106(4) no
